data_4500898
loop_
_publ_author_name
'Rub\<ci\'c, Mirta'
'Mili\'c, Dalibor'
'Pavlovi\'c, Gordana'
'Cindri\'c, Marina'

_publ_section_title
;
 Conformational Diversity of Thiosemicarbazonatovanadium(V) Complexes in
 the Solid State: From Polymorphism to Isostructurality
;
_journal_issue 12
_journal_name_full 'Crystal Growth &amp; Design'
_journal_page_first 5227
_journal_paper_doi 10.1021/cg200466b
_journal_volume 11
_journal_year 2011
_chemical_formula_moiety 'C16 H16 N3 O4 S V'
_chemical_formula_sum 'C16 H16 N3 O4 S V'
_chemical_formula_weight 397.32
_chemical_melting_point 441
_chemical_name_systematic
;
methoxo-(4-methoxysalicylaldehyde-4-phenylthiosemicarbazonato(2-))-
oxo-vanadium(V)

;
_space_group_IT_number 14
_symmetry_cell_setting monoclinic
_symmetry_space_group_name_Hall '-P 2ybc'
_symmetry_space_group_name_H-M 'P 1 21/c 1'
_atom_sites_solution_hydrogens geom
_atom_sites_solution_primary direct
_atom_sites_solution_secondary difmap
_audit_creation_method SHELXL-97
_cell_angle_alpha 90.00
_cell_angle_beta 125.598(3)
_cell_angle_gamma 90.00
_cell_formula_units_Z 4
_cell_length_a 12.2897(5)
_cell_length_b 10.3757(4)
_cell_length_c 16.3811(9)
_cell_measurement_reflns_used 3647
_cell_measurement_temperature 296(2)
_cell_measurement_theta_max 32.4930
_cell_measurement_theta_min 4.0712
_cell_volume 1698.47(15)
_computing_cell_refinement 'CrysAlis RED, Oxford Diffraction Ltd.Version 1.171.33.41'
_computing_data_collection 'CrysAlis CCD, Oxford Diffraction Ltd.Version 1.171.33.41'
_computing_data_reduction 'CrysAlis RED, Oxford Diffraction Ltd.Version 1.171.33.41'
_computing_molecular_graphics
;
 ORTEP-3 for Windows, Ver. 1.08 (Farrugia, 2005), 
 MERCURY 1.4.2 (CCDC, 2006)
;
_computing_publication_material 'SHELXL-97 (Sheldrick, 1997)'
_computing_structure_refinement 'SHELXL-97 (Sheldrick, 1997)'
_computing_structure_solution 'SHELXS-97 (Sheldrick, 1997)'
_diffrn_ambient_temperature 296(2)
_diffrn_detector_area_resol_mean 16.3426
_diffrn_measured_fraction_theta_full 0.996
_diffrn_measured_fraction_theta_max 0.996
_diffrn_measurement_device_type 'Xcalibur, Sapphire3'
_diffrn_measurement_method '\w scans'
_diffrn_radiation_monochromator graphite
_diffrn_radiation_source 'Enhance (Mo) X-ray Source'
_diffrn_radiation_type MoK\a
_diffrn_radiation_wavelength 0.71073
_diffrn_reflns_av_R_equivalents 0.0378
_diffrn_reflns_av_sigmaI/netI 0.0547
_diffrn_reflns_limit_h_max 15
_diffrn_reflns_limit_h_min -15
_diffrn_reflns_limit_k_max 13
_diffrn_reflns_limit_k_min -11
_diffrn_reflns_limit_l_max 20
_diffrn_reflns_limit_l_min -20
_diffrn_reflns_number 12518
_diffrn_reflns_theta_full 27.00
_diffrn_reflns_theta_max 27.00
_diffrn_reflns_theta_min 4.08
_exptl_absorpt_coefficient_mu 0.734
_exptl_absorpt_correction_T_max 0.9303
_exptl_absorpt_correction_T_min 0.8793
_exptl_absorpt_correction_type multi-scan
_exptl_absorpt_process_details
;
CrysAlisPro, Oxford Diffraction Ltd.,
Version 1.171.33.41.
Empirical absorption correction using spherical 
harmonics, implemented in SCALE3 ABSPACK scaling algorithm.
;
_exptl_crystal_colour black
_exptl_crystal_density_diffrn 1.554
_exptl_crystal_density_method 'not measured'
_exptl_crystal_description prism
_exptl_crystal_F_000 816
_exptl_crystal_size_max 0.18
_exptl_crystal_size_mid 0.14
_exptl_crystal_size_min 0.10
_refine_diff_density_max 0.273
_refine_diff_density_min -0.328
_refine_diff_density_rms 0.043
_refine_ls_extinction_method none
_refine_ls_goodness_of_fit_ref 0.886
_refine_ls_hydrogen_treatment mixed
_refine_ls_matrix_type full
_refine_ls_number_parameters 231
_refine_ls_number_reflns 3688
_refine_ls_number_restraints 1
_refine_ls_restrained_S_all 0.887
_refine_ls_R_factor_all 0.0694
_refine_ls_R_factor_gt 0.0368
_refine_ls_shift/su_max 0.001
_refine_ls_shift/su_mean 0.000
_refine_ls_structure_factor_coef Fsqd
_refine_ls_weighting_details 'calc w=1/[\s^2^(Fo^2^)+(0.0395P)^2^+0.0000P] where P=(Fo^2^+2Fc^2^)/3'
_refine_ls_weighting_scheme calc
_refine_ls_wR_factor_gt 0.0757
_refine_ls_wR_factor_ref 0.0812
_reflns_number_gt 2358
_reflns_number_total 3688
_reflns_threshold_expression >2sigma(I)
_cod_data_source_file cg200466b_si_002.cif
_cod_data_source_block 1
_cod_original_cell_volume 1698.46(15)
_cod_original_sg_symbol_H-M 'P 21/c'
_cod_database_code 4500898

loop_
_symmetry_equiv_pos_as_xyz
'x, y, z'
'-x, y+1/2, -z+1/2'
'-x, -y, -z'
'x, -y-1/2, z-1/2'

loop_
_atom_site_label
_atom_site_type_symbol
_atom_site_fract_x
_atom_site_fract_y
_atom_site_fract_z
_atom_site_U_iso_or_equiv
_atom_site_adp_type
_atom_site_occupancy
_atom_site_symmetry_multiplicity
_atom_site_calc_flag
_atom_site_refinement_flags
V1 V 0.87988(4) 0.70526(4) 0.80530(3) 0.04318(14) Uani 1 1 d .
S1 S 1.03645(6) 0.86883(6) 0.85213(5) 0.05038(18) Uani 1 1 d .
O1 O 0.84182(15) 0.58315(13) 0.86553(12) 0.0471(4) Uani 1 1 d .
O2 O 0.68939(17) 0.16362(15) 0.87144(13) 0.0586(5) Uani 1 1 d .
O3 O 0.82021(16) 0.66209(17) 0.69454(12) 0.0623(5) Uani 1 1 d .
O4 O 0.77733(16) 0.83102(15) 0.79645(13) 0.0561(5) Uani 1 1 d .
N1 N 1.2749(2) 0.84671(17) 0.88982(16) 0.0474(5) Uani 1 1 d D
H1N H 1.255(2) 0.9247(15) 0.8792(17) 0.057 Uiso 1 1 d D
N2 N 1.17898(18) 0.65217(17) 0.88751(14) 0.0427(5) Uani 1 1 d .
N3 N 1.06160(17) 0.60040(17) 0.87023(13) 0.0376(4) Uani 1 1 d .
C1 C 1.1718(2) 0.7765(2) 0.87752(16) 0.0407(5) Uani 1 1 d .
C2 C 1.0695(2) 0.4771(2) 0.88668(16) 0.0397(5) Uani 1 1 d .
H2 H 1.1472 0.4357 0.9037 0.048 Uiso 1 1 calc R
C3 C 0.9688(2) 0.3997(2) 0.88081(16) 0.0373(5) Uani 1 1 d .
C4 C 0.8574(2) 0.4544(2) 0.87057(16) 0.0387(5) Uani 1 1 d .
C5 C 0.7629(2) 0.3783(2) 0.86847(16) 0.0424(6) Uani 1 1 d .
H5 H 0.6897 0.4161 0.8621 0.051 Uiso 1 1 calc R
C6 C 0.7786(2) 0.2462(2) 0.87591(17) 0.0433(6) Uani 1 1 d .
C7 C 0.8907(2) 0.1895(2) 0.88911(18) 0.0488(6) Uani 1 1 d .
H7 H 0.9026 0.1007 0.8970 0.059 Uiso 1 1 calc R
C8 C 0.9829(2) 0.2646(2) 0.89043(17) 0.0446(6) Uani 1 1 d .
H8 H 1.0564 0.2259 0.8978 0.054 Uiso 1 1 calc R
C9 C 1.3950(2) 0.8069(2) 0.90558(16) 0.0401(5) Uani 1 1 d .
C10 C 1.4402(2) 0.6814(2) 0.92392(17) 0.0471(6) Uani 1 1 d .
H10 H 1.3912 0.6168 0.9282 0.057 Uiso 1 1 calc R
C11 C 1.5589(2) 0.6517(2) 0.93597(18) 0.0521(6) Uani 1 1 d .
H11 H 1.5883 0.5667 0.9476 0.063 Uiso 1 1 calc R
C12 C 1.6334(2) 0.7454(3) 0.93108(18) 0.0552(7) Uani 1 1 d .
H12 H 1.7118 0.7240 0.9378 0.066 Uiso 1 1 calc R
C13 C 1.5911(3) 0.8713(3) 0.9161(2) 0.0597(7) Uani 1 1 d .
H13 H 1.6426 0.9359 0.9150 0.072 Uiso 1 1 calc R
C14 C 1.4720(2) 0.9022(2) 0.90257(19) 0.0536(6) Uani 1 1 d .
H14 H 1.4434 0.9874 0.8914 0.064 Uiso 1 1 calc R
C15 C 0.5680(3) 0.2168(3) 0.8487(2) 0.0668(8) Uani 1 1 d .
H15A H 0.5092 0.1485 0.8394 0.100 Uiso 1 1 calc R
H15B H 0.5260 0.2670 0.7883 0.100 Uiso 1 1 calc R
H15C H 0.5870 0.2710 0.9031 0.100 Uiso 1 1 calc R
C16 C 0.6982(3) 0.9237(2) 0.7225(2) 0.0645(7) Uani 1 1 d .
H16A H 0.6408 0.9647 0.7366 0.097 Uiso 1 1 calc R
H16B H 0.6448 0.8828 0.6580 0.097 Uiso 1 1 calc R
H16C H 0.7550 0.9872 0.7224 0.097 Uiso 1 1 calc R

loop_
_atom_site_aniso_label
_atom_site_aniso_U_11
_atom_site_aniso_U_22
_atom_site_aniso_U_33
_atom_site_aniso_U_23
_atom_site_aniso_U_13
_atom_site_aniso_U_12
V1 0.0394(2) 0.0446(3) 0.0531(3) 0.0086(2) 0.0312(2) 0.00444(19)
S1 0.0502(4) 0.0419(4) 0.0711(4) 0.0064(3) 0.0421(4) 0.0034(3)
O1 0.0540(10) 0.0360(9) 0.0735(11) 0.0050(8) 0.0498(10) 0.0031(8)
O2 0.0534(11) 0.0458(10) 0.0908(13) 0.0085(9) 0.0501(11) -0.0057(8)
O3 0.0467(10) 0.0850(13) 0.0504(10) 0.0040(9) 0.0255(9) 0.0011(9)
O4 0.0493(10) 0.0522(10) 0.0784(12) 0.0188(9) 0.0438(10) 0.0112(8)
N1 0.0485(12) 0.0365(11) 0.0678(14) 0.0017(11) 0.0398(11) -0.0036(10)
N2 0.0361(11) 0.0426(12) 0.0558(12) 0.0021(10) 0.0303(10) -0.0032(9)
N3 0.0351(10) 0.0402(11) 0.0433(11) 0.0023(9) 0.0261(9) -0.0019(8)
C1 0.0393(13) 0.0450(14) 0.0434(13) 0.0039(11) 0.0271(11) -0.0006(11)
C2 0.0356(12) 0.0416(13) 0.0440(13) 0.0014(11) 0.0244(11) 0.0024(11)
C3 0.0385(13) 0.0373(12) 0.0400(13) 0.0017(10) 0.0250(11) -0.0019(10)
C4 0.0431(13) 0.0401(13) 0.0409(13) -0.0007(11) 0.0289(11) -0.0026(11)
C5 0.0429(13) 0.0442(14) 0.0532(15) 0.0023(11) 0.0353(12) 0.0013(11)
C6 0.0424(13) 0.0446(14) 0.0493(14) -0.0014(11) 0.0303(12) -0.0083(11)
C7 0.0527(15) 0.0366(13) 0.0638(16) 0.0041(12) 0.0377(13) 0.0008(12)
C8 0.0409(13) 0.0433(14) 0.0543(15) 0.0016(12) 0.0303(12) 0.0022(11)
C9 0.0402(13) 0.0426(14) 0.0413(13) -0.0014(11) 0.0259(11) -0.0059(11)
C10 0.0413(14) 0.0458(15) 0.0582(15) -0.0043(12) 0.0312(12) -0.0112(12)
C11 0.0449(15) 0.0485(15) 0.0651(17) -0.0002(13) 0.0333(14) -0.0013(12)
C12 0.0406(14) 0.0691(18) 0.0601(17) 0.0024(14) 0.0317(13) -0.0011(14)
C13 0.0497(16) 0.0639(18) 0.0748(19) 0.0043(15) 0.0416(15) -0.0133(14)
C14 0.0543(16) 0.0442(14) 0.0723(18) 0.0053(13) 0.0425(15) -0.0050(13)
C15 0.0533(16) 0.0652(17) 0.096(2) 0.0133(16) 0.0517(17) -0.0069(14)
C16 0.0484(16) 0.0548(17) 0.081(2) 0.0119(15) 0.0323(15) 0.0074(14)

loop_
_atom_type_symbol
_atom_type_description
_atom_type_scat_dispersion_real
_atom_type_scat_dispersion_imag
_atom_type_scat_source
C C 0.0033 0.0016 'International Tables Vol C Tables 4.2.6.8 and 6.1.1.4'
H H 0.0000 0.0000 'International Tables Vol C Tables 4.2.6.8 and 6.1.1.4'
N N 0.0061 0.0033 'International Tables Vol C Tables 4.2.6.8 and 6.1.1.4'
O O 0.0106 0.0060 'International Tables Vol C Tables 4.2.6.8 and 6.1.1.4'
S S 0.1246 0.1234 'International Tables Vol C Tables 4.2.6.8 and 6.1.1.4'
V V 0.3005 0.5294 'International Tables Vol C Tables 4.2.6.8 and 6.1.1.4'

loop_
_geom_angle_atom_site_label_1
_geom_angle_atom_site_label_2
_geom_angle_atom_site_label_3
_geom_angle
O3 V1 O4 106.55(9)
O3 V1 O1 109.34(8)
O4 V1 O1 99.35(7)
O3 V1 N3 94.58(8)
O4 V1 N3 155.77(8)
O1 V1 N3 84.24(7)
O3 V1 S1 109.10(7)
O4 V1 S1 84.37(6)
O1 V1 S1 138.41(6)
N3 V1 S1 77.48(5)
C1 S1 V1 99.68(8)
C4 O1 V1 130.53(13)
C6 O2 C15 117.33(18)
C16 O4 V1 133.05(15)
C1 N1 C9 130.82(19)
C1 N1 H1N 110.8(17)
C9 N1 H1N 117.9(16)
C1 N2 N3 111.61(18)
C2 N3 N2 112.99(18)
C2 N3 V1 122.45(14)
N2 N3 V1 124.08(13)
N2 C1 N1 121.4(2)
N2 C1 S1 124.12(17)
N1 C1 S1 114.47(16)
N3 C2 C3 125.6(2)
N3 C2 H2 117.2
C3 C2 H2 117.2
C4 C3 C8 117.74(19)
C4 C3 C2 121.8(2)
C8 C3 C2 120.35(19)
O1 C4 C5 118.43(19)
O1 C4 C3 120.36(19)
C5 C4 C3 121.2(2)
C6 C5 C4 119.4(2)
C6 C5 H5 120.3
C4 C5 H5 120.3
O2 C6 C5 123.7(2)
O2 C6 C7 115.8(2)
C5 C6 C7 120.5(2)
C8 C7 C6 119.8(2)
C8 C7 H7 120.1
C6 C7 H7 120.1
C7 C8 C3 121.2(2)
C7 C8 H8 119.4
C3 C8 H8 119.4
C10 C9 C14 118.9(2)
C10 C9 N1 124.4(2)
C14 C9 N1 116.7(2)
C9 C10 C11 119.8(2)
C9 C10 H10 120.1
C11 C10 H10 120.1
C12 C11 C10 121.2(2)
C12 C11 H11 119.4
C10 C11 H11 119.4
C11 C12 C13 119.3(2)
C11 C12 H12 120.4
C13 C12 H12 120.4
C12 C13 C14 120.3(2)
C12 C13 H13 119.9
C14 C13 H13 119.9
C13 C14 C9 120.5(2)
C13 C14 H14 119.7
C9 C14 H14 119.7
O2 C15 H15A 109.5
O2 C15 H15B 109.5
H15A C15 H15B 109.5
O2 C15 H15C 109.5
H15A C15 H15C 109.5
H15B C15 H15C 109.5
O4 C16 H16A 109.5
O4 C16 H16B 109.5
H16A C16 H16B 109.5
O4 C16 H16C 109.5
H16A C16 H16C 109.5
H16B C16 H16C 109.5

loop_
_geom_bond_atom_site_label_1
_geom_bond_atom_site_label_2
_geom_bond_distance
V1 O3 1.5751(16)
V1 O4 1.7604(15)
V1 O1 1.8261(14)
V1 N3 2.1301(18)
V1 S1 2.3351(7)
S1 C1 1.747(2)
O1 C4 1.345(2)
O2 C6 1.359(2)
O2 C15 1.422(3)
O4 C16 1.402(3)
N1 C1 1.371(3)
N1 C9 1.405(3)
N1 H1N 0.833(15)
N2 C1 1.297(3)
N2 N3 1.405(2)
N3 C2 1.299(3)
C2 C3 1.431(3)
C2 H2 0.9300
C3 C4 1.399(3)
C3 C8 1.410(3)
C4 C5 1.388(3)
C5 C6 1.379(3)
C5 H5 0.9300
C6 C7 1.394(3)
C7 C8 1.365(3)
C7 H7 0.9300
C8 H8 0.9300
C9 C10 1.378(3)
C9 C14 1.389(3)
C10 C11 1.389(3)
C10 H10 0.9300
C11 C12 1.369(3)
C11 H11 0.9300
C12 C13 1.374(3)
C12 H12 0.9300
C13 C14 1.384(3)
C13 H13 0.9300
C14 H14 0.9300
C15 H15A 0.9600
C15 H15B 0.9600
C15 H15C 0.9600
C16 H16A 0.9600
C16 H16B 0.9600
C16 H16C 0.9600

loop_
_geom_torsion_atom_site_label_1
_geom_torsion_atom_site_label_2
_geom_torsion_atom_site_label_3
_geom_torsion_atom_site_label_4
_geom_torsion
O3 V1 S1 C1 -77.84(10)
O4 V1 S1 C1 176.57(9)
O1 V1 S1 C1 78.82(10)
N3 V1 S1 C1 12.71(8)
O3 V1 O1 C4 48.8(2)
O4 V1 O1 C4 160.10(19)
N3 V1 O1 C4 -44.08(19)
S1 V1 O1 C4 -107.85(19)
O3 V1 O4 C16 -28.1(2)
O1 V1 O4 C16 -141.6(2)
N3 V1 O4 C16 121.6(2)
S1 V1 O4 C16 80.2(2)
C1 N2 N3 C2 -175.39(18)
C1 N2 N3 V1 12.4(2)
O3 V1 N3 C2 -79.35(17)
O4 V1 N3 C2 129.68(19)
O1 V1 N3 C2 29.66(17)
S1 V1 N3 C2 172.08(17)
O3 V1 N3 N2 92.16(16)
O4 V1 N3 N2 -58.8(2)
O1 V1 N3 N2 -158.83(16)
S1 V1 N3 N2 -16.42(14)
N3 N2 C1 N1 -179.16(18)
N3 N2 C1 S1 3.1(3)
C9 N1 C1 N2 5.8(4)
C9 N1 C1 S1 -176.28(19)
V1 S1 C1 N2 -13.6(2)
V1 S1 C1 N1 168.48(15)
N2 N3 C2 C3 176.32(18)
V1 N3 C2 C3 -11.3(3)
N3 C2 C3 C4 -9.6(3)
N3 C2 C3 C8 173.6(2)
V1 O1 C4 C5 -144.72(17)
V1 O1 C4 C3 37.2(3)
C8 C3 C4 O1 177.08(19)
C2 C3 C4 O1 0.3(3)
C8 C3 C4 C5 -0.9(3)
C2 C3 C4 C5 -177.7(2)
O1 C4 C5 C6 -178.5(2)
C3 C4 C5 C6 -0.5(3)
C15 O2 C6 C5 5.9(3)
C15 O2 C6 C7 -174.3(2)
C4 C5 C6 O2 -177.9(2)
C4 C5 C6 C7 2.3(3)
O2 C6 C7 C8 177.4(2)
C5 C6 C7 C8 -2.8(4)
C6 C7 C8 C3 1.4(4)
C4 C3 C8 C7 0.4(3)
C2 C3 C8 C7 177.3(2)
C1 N1 C9 C10 -8.2(4)
C1 N1 C9 C14 172.1(2)
C14 C9 C10 C11 -1.9(3)
N1 C9 C10 C11 178.3(2)
C9 C10 C11 C12 0.7(4)
C10 C11 C12 C13 1.4(4)
C11 C12 C13 C14 -2.2(4)
C12 C13 C14 C9 1.0(4)
C10 C9 C14 C13 1.1(4)
N1 C9 C14 C13 -179.2(2)
